data_4088446
loop_
_publ_author_name
'Chakraborty, Uttam'
'Urban, Franziska'
'M\"uhldorf, Bernd'
'Rebreyend, Christophe'
'de Bruin, Bas'
'van Velzen, Niels'
'Harder, Sjoerd'
'Wolf, Robert'

_publ_section_title
;
 Accessing the CpArNi(I) Synthon: Reactions with N-Heterocyclic Carbenes,
 TEMPO, Sulfur, and Selenium
;
_journal_issue 11
_journal_name_full Organometallics
_journal_page_first 1624
_journal_paper_doi 10.1021/acs.organomet.6b00084
_journal_volume 35
_journal_year 2016
_chemical_formula_moiety 'C72 H81 N2 Ni'
_chemical_formula_sum 'C72 H81 N2 Ni'
_chemical_formula_weight 1033.09
_space_group_crystal_system monoclinic
_space_group_IT_number 4
_space_group_name_Hall 'P 2yb'
_space_group_name_H-M_alt 'P 1 21 1'
_atom_sites_solution_hydrogens geom
_audit_creation_date 2015-11-18
_audit_creation_method
;
Olex2 1.2
(compiled 2015.09.30 svn.r3233 for OlexSys, GUI svn.r5103)
;
_cell_angle_alpha 90
_cell_angle_beta 107.9126(9)
_cell_angle_gamma 90
_cell_formula_units_Z 2
_cell_length_a 10.88422(10)
_cell_length_b 20.99784(19)
_cell_length_c 13.29748(12)
_cell_measurement_reflns_used 21897
_cell_measurement_temperature 123(1)
_cell_measurement_theta_max 66.5360
_cell_measurement_theta_min 4.2590
_cell_volume 2891.76(5)
_computing_cell_refinement
;
CrysAlisPro, Agilent Technologies,
Version 1.171.37.33 (release 27-03-2014 CrysAlis171 .NET)
(compiled Mar 27 2014,17:12:48)
;
_computing_data_collection
;
CrysAlisPro, Agilent Technologies,
Version 1.171.37.33 (release 27-03-2014 CrysAlis171 .NET)
(compiled Mar 27 2014,17:12:48)
;
_computing_data_reduction
;
CrysAlisPro, Agilent Technologies,
Version 1.171.37.33 (release 27-03-2014 CrysAlis171 .NET)
(compiled Mar 27 2014,17:12:48)
;
_computing_molecular_graphics 'Olex2 (Dolomanov et al., 2009)'
_computing_publication_material 'Olex2 (Dolomanov et al., 2009)'
_computing_structure_refinement 'ShelXL (Sheldrick, 2015)'
_computing_structure_solution 'ShelXT (Sheldrick, 2015)'
_diffrn_ambient_environment N~2~
_diffrn_ambient_temperature 123(1)
_diffrn_detector 'CCD plate'
_diffrn_detector_area_resol_mean 5.2548
_diffrn_detector_type AtlasS2
_diffrn_measured_fraction_theta_full 0.995
_diffrn_measured_fraction_theta_max 0.993
_diffrn_measurement_details
;
#__ type_ start__ end____ width___ exp.time_
  1 omega   16.00  105.00   1.0000    2.0000
omega____ theta____ kappa____ phi______ frames
    -       41.4087   57.0000  150.0000 89

#__ type_ start__ end____ width___ exp.time_
  2 omega  -21.00   52.00   1.0000    2.0000
omega____ theta____ kappa____ phi______ frames
    -       41.4087  -99.0000   60.0000 73

#__ type_ start__ end____ width___ exp.time_
  3 omega  112.00  172.00   1.0000    4.0000
omega____ theta____ kappa____ phi______ frames
    -       93.5000   77.0000   60.0000 60

#__ type_ start__ end____ width___ exp.time_
  4 omega   73.00  102.00   1.0000    4.0000
omega____ theta____ kappa____ phi______ frames
    -       93.5000   77.0000   60.0000 29

#__ type_ start__ end____ width___ exp.time_
  5 omega   81.00  119.00   1.0000    4.0000
omega____ theta____ kappa____ phi______ frames
    -       93.5000  -61.0000 -150.0000 38

#__ type_ start__ end____ width___ exp.time_
  6 omega   30.00   56.00   1.0000    4.0000
omega____ theta____ kappa____ phi______ frames
    -       93.5000 -125.0000 -150.0000 26

#__ type_ start__ end____ width___ exp.time_
  7 omega   41.00   76.00   1.0000    4.0000
omega____ theta____ kappa____ phi______ frames
    -       93.5000  -45.0000  -60.0000 35

#__ type_ start__ end____ width___ exp.time_
  8 omega   19.00   99.00   1.0000    4.0000
omega____ theta____ kappa____ phi______ frames
    -       93.5000  -61.0000  150.0000 80

#__ type_ start__ end____ width___ exp.time_
  9 omega   22.00   72.00   1.0000    4.0000
omega____ theta____ kappa____ phi______ frames
    -       93.5000  -45.0000   90.0000 50

#__ type_ start__ end____ width___ exp.time_
 10 omega   33.00   59.00   1.0000    4.0000
omega____ theta____ kappa____ phi______ frames
    -       93.5000  -61.0000 -150.0000 26

#__ type_ start__ end____ width___ exp.time_
 11 omega   64.00   90.00   1.0000    4.0000
omega____ theta____ kappa____ phi______ frames
    -       93.5000 -125.0000 -150.0000 26

#__ type_ start__ end____ width___ exp.time_
 12 omega   23.00   69.00   1.0000    4.0000
omega____ theta____ kappa____ phi______ frames
    -       93.5000  -30.0000   30.0000 46

#__ type_ start__ end____ width___ exp.time_
 13 omega   76.00  102.00   1.0000    4.0000
omega____ theta____ kappa____ phi______ frames
    -       93.5000  125.0000  150.0000 26

#__ type_ start__ end____ width___ exp.time_
 14 omega  105.00  146.00   1.0000    4.0000
omega____ theta____ kappa____ phi______ frames
    -       93.5000  125.0000  150.0000 41

#__ type_ start__ end____ width___ exp.time_
 15 omega   49.00  127.00   1.0000    4.0000
omega____ theta____ kappa____ phi______ frames
    -       93.5000  -74.0000  -30.3699 78

#__ type_ start__ end____ width___ exp.time_
 16 omega   16.00   42.00   1.0000    4.0000
omega____ theta____ kappa____ phi______ frames
    -       93.5000  -74.0000  -30.3699 26

#__ type_ start__ end____ width___ exp.time_
 17 omega  -99.00  -18.00   1.0000    2.0000
omega____ theta____ kappa____ phi______ frames
    -      -41.4087  125.0000  150.0000 81

#__ type_ start__ end____ width___ exp.time_
 18 omega   12.00  115.00   1.0000    2.0000
omega____ theta____ kappa____ phi______ frames
    -       41.4087   57.0000   30.0000 103

#__ type_ start__ end____ width___ exp.time_
 19 omega   12.00  115.00   1.0000    2.0000
omega____ theta____ kappa____ phi______ frames
    -       41.4087   57.0000  -90.0000 103

#__ type_ start__ end____ width___ exp.time_
 20 omega   63.00  168.00   1.0000    4.0000
omega____ theta____ kappa____ phi______ frames
    -       93.5000   61.0000  -90.0000 105

#__ type_ start__ end____ width___ exp.time_
 21 omega   63.00  171.00   1.0000    4.0000
omega____ theta____ kappa____ phi______ frames
    -       93.5000   30.0000 -150.0000 108

#__ type_ start__ end____ width___ exp.time_
 22 omega   63.00  168.00   1.0000    4.0000
omega____ theta____ kappa____ phi______ frames
    -       93.5000   61.0000  120.0000 105

#__ type_ start__ end____ width___ exp.time_
 23 omega   63.00  171.00   1.0000    4.0000
omega____ theta____ kappa____ phi______ frames
    -       93.5000   30.0000    0.0000 108
;
_diffrn_measurement_device 'four-circle diffractometer'
_diffrn_measurement_device_type 'Xcalibur, AtlasS2, Gemini ultra'
_diffrn_measurement_method '\w scans'
_diffrn_orient_matrix_UB_11 0.1239904000
_diffrn_orient_matrix_UB_12 -0.0332628000
_diffrn_orient_matrix_UB_13 0.0678166000
_diffrn_orient_matrix_UB_21 0.0553144000
_diffrn_orient_matrix_UB_22 0.0027663000
_diffrn_orient_matrix_UB_23 -0.0935212000
_diffrn_orient_matrix_UB_31 0.0607561000
_diffrn_orient_matrix_UB_32 0.0653478000
_diffrn_orient_matrix_UB_33 0.0384280000
_diffrn_radiation_monochromator mirror
_diffrn_radiation_probe x-ray
_diffrn_radiation_type CuK\a
_diffrn_radiation_wavelength 1.54184
_diffrn_reflns_av_R_equivalents 0.0263
_diffrn_reflns_av_unetI/netI 0.0289
_diffrn_reflns_Laue_measured_fraction_full 0.995
_diffrn_reflns_Laue_measured_fraction_max 0.993
_diffrn_reflns_limit_h_max 12
_diffrn_reflns_limit_h_min -12
_diffrn_reflns_limit_k_max 24
_diffrn_reflns_limit_k_min -21
_diffrn_reflns_limit_l_max 15
_diffrn_reflns_limit_l_min -15
_diffrn_reflns_number 26054
_diffrn_reflns_point_group_measured_fraction_full 0.995
_diffrn_reflns_point_group_measured_fraction_max 0.993
_diffrn_reflns_theta_full 66.500
_diffrn_reflns_theta_max 66.735
_diffrn_reflns_theta_min 4.269
_diffrn_source 'sealed X-ray tube'
_diffrn_source_type 'Enhance Ultra (Cu) X-ray Source'
_exptl_absorpt_coefficient_mu 0.804
_exptl_absorpt_correction_T_max 1.00000
_exptl_absorpt_correction_T_min 0.85221
_exptl_absorpt_correction_type multi-scan
_exptl_absorpt_process_details
;
CrysAlisPro, Agilent Technologies,
Version 1.171.37.33 (release 27-03-2014 CrysAlis171 .NET)
(compiled Mar 27 2014,17:12:48)
Empirical absorption correction using spherical harmonics,
 implemented in SCALE3 ABSPACK scaling algorithm.
;
_exptl_crystal_colour 'dark orange'
_exptl_crystal_colour_modifier dark
_exptl_crystal_colour_primary orange
_exptl_crystal_density_diffrn 1.186
_exptl_crystal_description
;
;
_exptl_crystal_F_000 1110
_exptl_crystal_size_max 0.3
_exptl_crystal_size_mid 0.3
_exptl_crystal_size_min 0.2
_refine_diff_density_max 0.478
_refine_diff_density_min -0.282
_refine_diff_density_rms 0.036
_refine_ls_abs_structure_details
;
 Refined as an inversion twin.
;
_refine_ls_abs_structure_Flack 0.098(19)
_refine_ls_extinction_method none
_refine_ls_goodness_of_fit_ref 1.048
_refine_ls_hydrogen_treatment constr
_refine_ls_matrix_type full
_refine_ls_number_parameters 690
_refine_ls_number_reflns 9535
_refine_ls_number_restraints 1
_refine_ls_restrained_S_all 1.048
_refine_ls_R_factor_all 0.0293
_refine_ls_R_factor_gt 0.0290
_refine_ls_shift/su_max 0.001
_refine_ls_shift/su_mean 0.000
_refine_ls_structure_factor_coef Fsqd
_refine_ls_weighting_details 'w=1/[\s^2^(Fo^2^)+(0.0388P)^2^+0.8219P] where P=(Fo^2^+2Fc^2^)/3'
_refine_ls_weighting_scheme calc
_refine_ls_wR_factor_gt 0.0750
_refine_ls_wR_factor_ref 0.0753
_reflns_Friedel_coverage 0.942
_reflns_Friedel_fraction_full 0.996
_reflns_Friedel_fraction_max 0.993
_reflns_number_gt 9439
_reflns_number_total 9535
_reflns_threshold_expression 'I > 2\s(I)'
_cod_data_source_file 4a.cif
_cod_data_source_block uc137_mp
_cod_database_code 4088446
_shelxl_version_number 2014/6
_chemical_oxdiff_formula C85H93N2Ni
_shelx_space_group_comment
;
The symmetry employed for this shelxl refinement is uniquely defined
by the following loop, which should always be used as a source of
symmetry information in preference to the above space-group names.
They are only intended as comments.
;
_reflns_odcompleteness_completeness 98.67
_reflns_odcompleteness_iscentric 1
_reflns_odcompleteness_theta 66.97
_olex2_refinement_description
;
1. Twinned data refinement
 Scales: 0.902(19) 0.098(19)
2. Fixed Uiso
 At 1.2 times of:
  All C(H) groups, All C(H,H) groups
 At 1.5 times of:
  All C(H,H,H) groups
3.a Ternary CH refined with riding coordinates:
 C10(H10), C13(H13), C22(H22), C25(H25)
3.b Secondary CH2 refined with riding coordinates:
 C39(H39A,H39B), C47(H47A,H47B), C55(H55A,H55B), C63(H63A,H63B), C71(H71A,H71B)
3.c Aromatic/amide H refined with riding coordinates:
 C2(H2), C3(H3), C6(H6), C7(H7), C8(H8), C18(H18), C19(H19), C20(H20),
 C34(H34), C35(H35), C37(H37), C38(H38), C42(H42), C43(H43), C45(H45), C46(H46),
  C50(H50), C51(H51), C53(H53), C54(H54), C58(H58), C59(H59), C61(H61),
 C62(H62), C66(H66), C67(H67), C69(H69), C70(H70)
3.d Idealised Me refined as rotating group:
 C11(H11A,H11B,H11C), C12(H12A,H12B,H12C), C14(H14A,H14B,H14C), C15(H15A,H15B,
 H15C), C23(H23A,H23B,H23C), C24(H24A,H24B,H24C), C26(H26A,H26B,H26C), C27(H27A,
 H27B,H27C), C40(H40A,H40B,H40C), C48(H48A,H48B,H48C), C56(H56A,H56B,H56C),
 C64(H64A,H64B,H64C), C72(H72A,H72B,H72C)
;
_olex2_submission_special_instructions 'No special instructions were received'

loop_
_space_group_symop_operation_xyz
'x, y, z'
'-x, y+1/2, -z'

loop_
_atom_site_label
_atom_site_type_symbol
_atom_site_fract_x
_atom_site_fract_y
_atom_site_fract_z
_atom_site_U_iso_or_equiv
_atom_site_adp_type
_atom_site_occupancy
_atom_site_site_symmetry_order
_atom_site_calc_flag
_atom_site_refinement_flags_posn
Ni1 Ni 0.64447(3) 0.50189(2) 0.20372(3) 0.01802(10) Uani 1 1 d .
N1 N 0.37647(18) 0.46255(9) 0.13158(14) 0.0172(4) Uani 1 1 d .
N2 N 0.43817(19) 0.46141(10) 0.30083(15) 0.0204(4) Uani 1 1 d .
C1 C 0.4821(2) 0.47622(11) 0.21719(17) 0.0176(5) Uani 1 1 d .
C2 C 0.2731(2) 0.44005(13) 0.1609(2) 0.0239(5) Uani 1 1 d .
H2 H 0.1927 0.4279 0.1161 0.029 Uiso 1 1 calc R
C3 C 0.3119(2) 0.43931(13) 0.2670(2) 0.0246(5) Uani 1 1 d .
H3 H 0.2632 0.4264 0.3099 0.030 Uiso 1 1 calc R
C4 C 0.3713(2) 0.47055(12) 0.02237(18) 0.0190(5) Uani 1 1 d .
C5 C 0.3591(2) 0.53253(13) -0.01944(19) 0.0216(5) Uani 1 1 d .
C6 C 0.3521(2) 0.53800(14) -0.1259(2) 0.0270(6) Uani 1 1 d .
H6 H 0.3451 0.5782 -0.1565 0.032 Uiso 1 1 calc R
C7 C 0.3554(2) 0.48485(14) -0.18668(19) 0.0281(6) Uani 1 1 d .
H7 H 0.3525 0.4897 -0.2569 0.034 Uiso 1 1 calc R
C8 C 0.3631(2) 0.42494(14) -0.14356(19) 0.0249(5) Uani 1 1 d .
H8 H 0.3631 0.3896 -0.1857 0.030 Uiso 1 1 calc R
C9 C 0.3710(2) 0.41617(12) -0.03737(19) 0.0222(5) Uani 1 1 d .
C10 C 0.3482(2) 0.59030(13) 0.04648(19) 0.0246(5) Uani 1 1 d .
H10 H 0.4104 0.5846 0.1170 0.030 Uiso 1 1 calc R
C11 C 0.3789(4) 0.65361(15) 0.0030(3) 0.0404(7) Uani 1 1 d .
H11A H 0.4605 0.6505 -0.0104 0.061 Uiso 1 1 calc GR
H11B H 0.3830 0.6867 0.0537 0.061 Uiso 1 1 calc GR
H11C H 0.3125 0.6634 -0.0617 0.061 Uiso 1 1 calc GR
C12 C 0.2136(3) 0.59382(15) 0.0596(2) 0.0344(6) Uani 1 1 d .
H12A H 0.1501 0.5979 -0.0086 0.052 Uiso 1 1 calc GR
H12B H 0.2088 0.6300 0.1023 0.052 Uiso 1 1 calc GR
H12C H 0.1973 0.5557 0.0933 0.052 Uiso 1 1 calc GR
C13 C 0.3714(3) 0.34931(14) 0.0056(2) 0.0279(6) Uani 1 1 d .
H13 H 0.3846 0.3526 0.0817 0.034 Uiso 1 1 calc R
C14 C 0.4784(3) 0.30714(15) -0.0101(2) 0.0356(7) Uani 1 1 d .
H14A H 0.4666 0.3025 -0.0843 0.053 Uiso 1 1 calc GR
H14B H 0.4750 0.2660 0.0205 0.053 Uiso 1 1 calc GR
H14C H 0.5608 0.3264 0.0236 0.053 Uiso 1 1 calc GR
C15 C 0.2389(3) 0.31839(15) -0.0454(2) 0.0379(7) Uani 1 1 d .
H15A H 0.1728 0.3445 -0.0328 0.057 Uiso 1 1 calc GR
H15B H 0.2373 0.2770 -0.0152 0.057 Uiso 1 1 calc GR
H15C H 0.2238 0.3143 -0.1202 0.057 Uiso 1 1 calc GR
C16 C 0.4954(2) 0.47722(12) 0.41183(18) 0.0215(5) Uani 1 1 d .
C17 C 0.4582(2) 0.53490(14) 0.4459(2) 0.0261(6) Uani 1 1 d .
C18 C 0.4935(3) 0.54498(15) 0.5556(2) 0.0310(6) Uani 1 1 d .
H18 H 0.4694 0.5826 0.5813 0.037 Uiso 1 1 calc R
C19 C 0.5630(2) 0.50021(17) 0.62534(18) 0.0311(6) Uani 1 1 d .
H19 H 0.5831 0.5072 0.6977 0.037 Uiso 1 1 calc R
C20 C 0.6034(3) 0.44474(14) 0.5887(2) 0.0276(6) Uani 1 1 d .
H20 H 0.6535 0.4157 0.6369 0.033 Uiso 1 1 calc R
C21 C 0.5704(2) 0.43173(13) 0.48078(19) 0.0238(5) Uani 1 1 d .
C22 C 0.3831(3) 0.58514(15) 0.3694(2) 0.0340(7) Uani 1 1 d .
H22 H 0.3866 0.5737 0.2989 0.041 Uiso 1 1 calc R
C23 C 0.4428(4) 0.65099(18) 0.3954(3) 0.0549(9) Uani 1 1 d .
H23A H 0.4352 0.6649 0.4620 0.082 Uiso 1 1 calc GR
H23B H 0.3986 0.6804 0.3410 0.082 Uiso 1 1 calc GR
H23C H 0.5324 0.6492 0.3996 0.082 Uiso 1 1 calc GR
C24 C 0.2408(3) 0.58615(19) 0.3646(3) 0.0469(8) Uani 1 1 d .
H24A H 0.2027 0.5454 0.3416 0.070 Uiso 1 1 calc GR
H24B H 0.1962 0.6183 0.3157 0.070 Uiso 1 1 calc GR
H24C H 0.2344 0.5954 0.4335 0.070 Uiso 1 1 calc GR
C25 C 0.6155(3) 0.37159(13) 0.4404(2) 0.0268(6) Uani 1 1 d .
H25 H 0.6177 0.3802 0.3685 0.032 Uiso 1 1 calc R
C26 C 0.7514(3) 0.35151(15) 0.5063(2) 0.0344(6) Uani 1 1 d .
H26A H 0.8085 0.3874 0.5160 0.052 Uiso 1 1 calc GR
H26B H 0.7814 0.3182 0.4704 0.052 Uiso 1 1 calc GR
H26C H 0.7495 0.3364 0.5740 0.052 Uiso 1 1 calc GR
C27 C 0.5219(3) 0.31676(17) 0.4339(3) 0.0541(9) Uani 1 1 d .
H27A H 0.5206 0.3059 0.5037 0.081 Uiso 1 1 calc GR
H27B H 0.5492 0.2805 0.4024 0.081 Uiso 1 1 calc GR
H27C H 0.4369 0.3293 0.3916 0.081 Uiso 1 1 calc GR
C28 C 0.8041(2) 0.47417(12) 0.14380(18) 0.0164(5) Uani 1 1 d .
C29 C 0.8373(2) 0.45290(12) 0.25113(18) 0.0168(5) Uani 1 1 d .
C30 C 0.84197(19) 0.50744(13) 0.31695(16) 0.0179(4) Uani 1 1 d .
C31 C 0.8123(2) 0.56276(12) 0.25020(18) 0.0170(5) Uani 1 1 d .
C32 C 0.7882(2) 0.54237(12) 0.14304(18) 0.0161(5) Uani 1 1 d .
C33 C 0.8496(2) 0.38377(12) 0.27783(18) 0.0183(5) Uani 1 1 d .
C34 C 0.7440(2) 0.34393(13) 0.23619(18) 0.0203(5) Uani 1 1 d .
H34 H 0.6648 0.3617 0.1990 0.024 Uiso 1 1 calc R
C35 C 0.7536(2) 0.27851(13) 0.24861(19) 0.0233(5) Uani 1 1 d .
H35 H 0.6812 0.2533 0.2194 0.028 Uiso 1 1 calc R
C36 C 0.8703(2) 0.24981(12) 0.30424(18) 0.0224(5) Uani 1 1 d .
C37 C 0.9758(2) 0.28911(12) 0.34633(18) 0.0213(5) Uani 1 1 d .
H37 H 1.0546 0.2713 0.3843 0.026 Uiso 1 1 calc R
C38 C 0.9660(2) 0.35506(12) 0.33283(18) 0.0197(5) Uani 1 1 d .
H38 H 1.0387 0.3803 0.3612 0.024 Uiso 1 1 calc R
C39 C 0.8810(3) 0.17829(13) 0.3181(2) 0.0302(6) Uani 1 1 d .
H39A H 0.9673 0.1678 0.3630 0.036 Uiso 1 1 calc R
H39B H 0.8695 0.1587 0.2497 0.036 Uiso 1 1 calc R
C40 C 0.7833(3) 0.15008(15) 0.3661(2) 0.0380(7) Uani 1 1 d .
H40A H 0.6976 0.1578 0.3199 0.057 Uiso 1 1 calc GR
H40B H 0.7932 0.1696 0.4334 0.057 Uiso 1 1 calc GR
H40C H 0.7973 0.1050 0.3753 0.057 Uiso 1 1 calc GR
C41 C 0.8763(2) 0.51098(12) 0.43363(17) 0.0190(5) Uani 1 1 d .
C42 C 0.9895(2) 0.48412(12) 0.49902(19) 0.0230(5) Uani 1 1 d .
H42 H 1.0427 0.4613 0.4691 0.028 Uiso 1 1 calc R
C43 C 1.0247(3) 0.49065(12) 0.60854(19) 0.0264(6) Uani 1 1 d .
H43 H 1.0999 0.4712 0.6503 0.032 Uiso 1 1 calc R
C44 C 0.9497(3) 0.52558(12) 0.65649(18) 0.0237(5) Uani 1 1 d .
C45 C 0.8377(2) 0.55391(13) 0.59080(19) 0.0231(5) Uani 1 1 d .
H45 H 0.7865 0.5781 0.6207 0.028 Uiso 1 1 calc R
C46 C 0.8012(2) 0.54672(12) 0.48201(19) 0.0214(5) Uani 1 1 d .
H46 H 0.7257 0.5659 0.4404 0.026 Uiso 1 1 calc R
C47 C 0.9877(3) 0.53228(14) 0.7753(2) 0.0315(6) Uani 1 1 d .
H47A H 1.0756 0.5482 0.8008 0.038 Uiso 1 1 calc R
H47B H 0.9322 0.5638 0.7926 0.038 Uiso 1 1 calc R
C48 C 0.9796(5) 0.47195(19) 0.8322(3) 0.0595(11) Uani 1 1 d .
H48A H 0.8923 0.4566 0.8097 0.089 Uiso 1 1 calc GR
H48B H 1.0061 0.4798 0.9070 0.089 Uiso 1 1 calc GR
H48C H 1.0354 0.4406 0.8166 0.089 Uiso 1 1 calc GR
C49 C 0.8165(2) 0.62983(12) 0.28543(18) 0.0180(5) Uani 1 1 d .
C50 C 0.9265(2) 0.65437(12) 0.35971(18) 0.0209(5) Uani 1 1 d .
H50 H 0.9971 0.6279 0.3886 0.025 Uiso 1 1 calc R
C51 C 0.9326(2) 0.71745(12) 0.39118(19) 0.0213(5) Uani 1 1 d .
H51 H 1.0075 0.7326 0.4402 0.026 Uiso 1 1 calc R
C52 C 0.8290(2) 0.75867(12) 0.35105(18) 0.0205(5) Uani 1 1 d .
C53 C 0.7182(3) 0.73362(13) 0.2794(2) 0.0263(6) Uani 1 1 d .
H53 H 0.6463 0.7596 0.2530 0.032 Uiso 1 1 calc R
C54 C 0.7124(2) 0.67084(13) 0.2465(2) 0.0241(5) Uani 1 1 d .
H54 H 0.6374 0.6558 0.1974 0.029 Uiso 1 1 calc R
C55 C 0.8388(3) 0.82852(13) 0.3820(2) 0.0263(6) Uani 1 1 d .
H55A H 0.8349 0.8540 0.3203 0.032 Uiso 1 1 calc R
H55B H 0.9221 0.8360 0.4341 0.032 Uiso 1 1 calc R
C56 C 0.7333(3) 0.85087(15) 0.4272(2) 0.0355(6) Uani 1 1 d .
H56A H 0.6505 0.8455 0.3750 0.053 Uiso 1 1 calc GR
H56B H 0.7463 0.8950 0.4461 0.053 Uiso 1 1 calc GR
H56C H 0.7367 0.8262 0.4887 0.053 Uiso 1 1 calc GR
C57 C 0.7829(2) 0.58510(12) 0.05261(18) 0.0180(5) Uani 1 1 d .
C58 C 0.8905(3) 0.62146(14) 0.0544(2) 0.0265(6) Uani 1 1 d .
H58 H 0.9626 0.6207 0.1143 0.032 Uiso 1 1 calc R
C59 C 0.8927(3) 0.65878(15) -0.0309(3) 0.0350(7) Uani 1 1 d .
H59 H 0.9659 0.6828 -0.0269 0.042 Uiso 1 1 calc R
C60 C 0.7878(3) 0.66102(15) -0.1224(2) 0.0368(7) Uani 1 1 d .
C61 C 0.6798(4) 0.62695(17) -0.1233(2) 0.0418(8) Uani 1 1 d .
H61 H 0.6070 0.6289 -0.1825 0.050 Uiso 1 1 calc R
C62 C 0.6770(3) 0.58955(15) -0.0376(2) 0.0317(6) Uani 1 1 d .
H62 H 0.6023 0.5670 -0.0408 0.038 Uiso 1 1 calc R
C63 C 0.7943(5) 0.69975(19) -0.2177(3) 0.0587(11) Uani 1 1 d .
H63A H 0.8771 0.6919 -0.2287 0.070 Uiso 1 1 calc R
H63B H 0.7278 0.6844 -0.2798 0.070 Uiso 1 1 calc R
C64 C 0.7786(5) 0.7673(2) -0.2095(3) 0.0621(10) Uani 1 1 d .
H64A H 0.7773 0.7874 -0.2747 0.093 Uiso 1 1 calc GR
H64B H 0.8492 0.7840 -0.1530 0.093 Uiso 1 1 calc GR
H64C H 0.6988 0.7758 -0.1953 0.093 Uiso 1 1 calc GR
C65 C 0.7989(2) 0.43170(12) 0.05362(18) 0.0188(5) Uani 1 1 d .
C66 C 0.6967(2) 0.43177(14) -0.04043(19) 0.0239(5) Uani 1 1 d .
H66 H 0.6313 0.4618 -0.0501 0.029 Uiso 1 1 calc R
C67 C 0.6908(3) 0.38792(14) -0.1199(2) 0.0257(6) Uani 1 1 d .
H67 H 0.6223 0.3899 -0.1822 0.031 Uiso 1 1 calc R
C68 C 0.7842(3) 0.34134(13) -0.1090(2) 0.0241(6) Uani 1 1 d .
C69 C 0.8880(3) 0.34210(13) -0.0166(2) 0.0237(5) Uani 1 1 d .
H69 H 0.9534 0.3121 -0.0075 0.028 Uiso 1 1 calc R
C70 C 0.8961(2) 0.38658(13) 0.06224(19) 0.0205(5) Uani 1 1 d .
H70 H 0.9679 0.3864 0.1223 0.025 Uiso 1 1 calc R
C71 C 0.7699(3) 0.29015(14) -0.1924(2) 0.0318(6) Uani 1 1 d .
H71A H 0.7039 0.3034 -0.2562 0.038 Uiso 1 1 calc R
H71B H 0.7400 0.2514 -0.1678 0.038 Uiso 1 1 calc R
C72 C 0.8925(3) 0.27520(17) -0.2198(2) 0.0427(8) Uani 1 1 d .
H72A H 0.8735 0.2450 -0.2767 0.064 Uiso 1 1 calc GR
H72B H 0.9558 0.2575 -0.1591 0.064 Uiso 1 1 calc GR
H72C H 0.9257 0.3136 -0.2409 0.064 Uiso 1 1 calc GR

loop_
_atom_site_aniso_label
_atom_site_aniso_U_11
_atom_site_aniso_U_22
_atom_site_aniso_U_33
_atom_site_aniso_U_23
_atom_site_aniso_U_13
_atom_site_aniso_U_12
Ni1 0.01525(18) 0.0205(2) 0.01849(18) 0.00187(17) 0.00545(13) -0.00028(17)
N1 0.0161(9) 0.0176(11) 0.0178(9) -0.0006(8) 0.0050(7) -0.0011(8)
N2 0.0205(10) 0.0242(12) 0.0184(9) 0.0016(8) 0.0086(8) 0.0007(8)
C1 0.0222(11) 0.0155(11) 0.0162(10) 0.0011(8) 0.0077(9) 0.0039(9)
C2 0.0178(11) 0.0277(15) 0.0279(13) -0.0029(11) 0.0094(10) -0.0039(10)
C3 0.0222(12) 0.0277(15) 0.0271(12) 0.0008(10) 0.0123(10) -0.0028(10)
C4 0.0135(11) 0.0264(14) 0.0155(11) 0.0005(9) 0.0021(8) -0.0013(9)
C5 0.0149(11) 0.0263(14) 0.0207(12) 0.0023(10) 0.0011(9) -0.0007(9)
C6 0.0237(13) 0.0296(16) 0.0246(13) 0.0076(11) 0.0027(10) -0.0018(11)
C7 0.0205(12) 0.044(2) 0.0179(11) 0.0022(10) 0.0033(9) -0.0014(10)
C8 0.0201(12) 0.0338(15) 0.0192(12) -0.0036(10) 0.0035(9) -0.0012(10)
C9 0.0176(11) 0.0257(14) 0.0217(12) -0.0023(10) 0.0037(9) -0.0007(10)
C10 0.0264(13) 0.0208(14) 0.0231(12) 0.0017(10) 0.0026(10) -0.0004(10)
C11 0.055(2) 0.0235(17) 0.0431(17) 0.0059(13) 0.0149(15) 0.0032(14)
C12 0.0317(14) 0.0281(16) 0.0418(16) -0.0051(13) 0.0088(12) 0.0045(12)
C13 0.0361(15) 0.0231(15) 0.0252(13) -0.0032(11) 0.0106(11) 0.0003(12)
C14 0.0448(17) 0.0278(16) 0.0309(14) -0.0030(11) 0.0071(12) 0.0056(13)
C15 0.0445(17) 0.0298(17) 0.0424(16) -0.0079(13) 0.0178(14) -0.0097(13)
C16 0.0212(12) 0.0279(14) 0.0178(11) -0.0010(9) 0.0095(9) -0.0015(10)
C17 0.0242(13) 0.0314(15) 0.0253(12) -0.0007(11) 0.0116(10) 0.0022(11)
C18 0.0346(14) 0.0338(16) 0.0290(13) -0.0084(11) 0.0162(11) 0.0025(12)
C19 0.0339(13) 0.0424(16) 0.0204(11) -0.0028(13) 0.0134(10) -0.0061(14)
C20 0.0284(13) 0.0352(16) 0.0205(12) 0.0045(11) 0.0096(10) -0.0001(11)
C21 0.0231(12) 0.0298(15) 0.0213(12) 0.0032(10) 0.0109(10) -0.0005(10)
C22 0.0397(16) 0.0351(17) 0.0292(14) 0.0004(12) 0.0138(12) 0.0152(13)
C23 0.057(2) 0.038(2) 0.067(2) 0.0114(17) 0.0163(18) 0.0134(17)
C24 0.0385(17) 0.059(2) 0.0413(17) -0.0036(16) 0.0091(13) 0.0217(16)
C25 0.0319(14) 0.0272(15) 0.0227(12) 0.0043(10) 0.0105(10) 0.0058(11)
C26 0.0353(15) 0.0389(18) 0.0311(14) 0.0094(12) 0.0132(12) 0.0114(13)
C27 0.0442(19) 0.034(2) 0.083(3) -0.0103(18) 0.0177(18) 0.0020(15)
C28 0.0145(11) 0.0181(12) 0.0170(11) 0.0003(9) 0.0054(9) 0.0006(9)
C29 0.0155(11) 0.0183(13) 0.0168(11) 0.0010(9) 0.0051(9) 0.0011(9)
C30 0.0147(9) 0.0203(12) 0.0175(10) 0.0005(10) 0.0035(8) 0.0010(10)
C31 0.0149(11) 0.0170(13) 0.0180(11) 0.0002(9) 0.0036(9) -0.0022(9)
C32 0.0129(11) 0.0186(13) 0.0164(11) 0.0010(9) 0.0042(8) -0.0008(9)
C33 0.0237(12) 0.0188(13) 0.0143(10) -0.0008(9) 0.0084(9) 0.0019(9)
C34 0.0217(12) 0.0213(14) 0.0176(11) 0.0019(9) 0.0059(9) 0.0020(10)
C35 0.0274(13) 0.0208(14) 0.0210(12) -0.0012(10) 0.0065(10) -0.0032(10)
C36 0.0311(13) 0.0189(14) 0.0192(11) 0.0002(9) 0.0109(10) 0.0018(10)
C37 0.0236(12) 0.0226(14) 0.0173(11) 0.0011(9) 0.0058(9) 0.0064(10)
C38 0.0214(12) 0.0203(13) 0.0171(11) -0.0002(9) 0.0056(9) 0.0005(10)
C39 0.0401(15) 0.0182(14) 0.0306(13) 0.0004(11) 0.0086(11) 0.0035(11)
C40 0.0539(19) 0.0219(16) 0.0391(16) 0.0038(12) 0.0156(14) -0.0032(13)
C41 0.0222(11) 0.0162(13) 0.0175(10) -0.0017(9) 0.0045(8) -0.0024(10)
C42 0.0251(12) 0.0200(14) 0.0210(11) -0.0028(9) 0.0030(9) 0.0038(9)
C43 0.0307(12) 0.0206(15) 0.0205(11) -0.0010(10) -0.0029(9) 0.0048(10)
C44 0.0340(13) 0.0173(13) 0.0174(11) -0.0010(9) 0.0046(10) -0.0041(10)
C45 0.0256(12) 0.0228(14) 0.0225(12) -0.0040(10) 0.0097(10) -0.0014(10)
C46 0.0199(11) 0.0216(13) 0.0214(12) 0.0020(9) 0.0044(9) 0.0010(9)
C47 0.0428(16) 0.0285(15) 0.0205(12) -0.0014(10) 0.0055(11) -0.0026(12)
C48 0.096(3) 0.053(2) 0.0295(16) 0.0067(15) 0.0192(17) -0.022(2)
C49 0.0207(11) 0.0190(13) 0.0141(11) 0.0000(9) 0.0052(9) -0.0021(10)
C50 0.0179(11) 0.0220(13) 0.0220(12) -0.0002(10) 0.0051(9) 0.0024(9)
C51 0.0187(11) 0.0231(14) 0.0204(11) -0.0038(9) 0.0036(9) -0.0032(10)
C52 0.0260(12) 0.0171(13) 0.0179(11) 0.0005(9) 0.0059(10) -0.0019(10)
C53 0.0256(13) 0.0194(14) 0.0266(13) 0.0032(10) -0.0028(10) 0.0037(10)
C54 0.0214(12) 0.0214(14) 0.0225(12) -0.0004(10) -0.0039(9) -0.0011(10)
C55 0.0296(13) 0.0185(14) 0.0257(12) -0.0013(10) 0.0011(10) -0.0010(11)
C56 0.0385(16) 0.0284(16) 0.0367(15) -0.0063(12) 0.0072(12) 0.0032(12)
C57 0.0223(12) 0.0155(13) 0.0179(11) 0.0002(9) 0.0086(9) 0.0010(9)
C58 0.0236(13) 0.0238(15) 0.0327(14) 0.0066(11) 0.0095(11) 0.0005(11)
C59 0.0344(15) 0.0258(16) 0.0534(18) 0.0106(13) 0.0264(14) 0.0003(12)
C60 0.0537(19) 0.0302(17) 0.0327(15) 0.0072(13) 0.0223(14) 0.0051(14)
C61 0.054(2) 0.0387(19) 0.0253(15) 0.0120(13) 0.0005(13) -0.0024(15)
C62 0.0316(14) 0.0306(16) 0.0275(14) 0.0073(11) 0.0014(11) -0.0071(12)
C63 0.096(3) 0.043(2) 0.050(2) 0.0178(17) 0.041(2) 0.011(2)
C64 0.078(3) 0.060(3) 0.053(2) 0.0111(19) 0.028(2) 0.011(2)
C65 0.0224(12) 0.0189(13) 0.0171(11) 0.0016(9) 0.0092(9) -0.0027(10)
C66 0.0233(12) 0.0278(15) 0.0198(12) -0.0020(10) 0.0057(10) 0.0032(11)
C67 0.0249(13) 0.0330(16) 0.0179(12) -0.0007(10) 0.0048(10) -0.0009(11)
C68 0.0318(14) 0.0238(15) 0.0205(12) -0.0024(10) 0.0136(10) -0.0052(11)
C69 0.0275(13) 0.0233(15) 0.0235(12) 0.0005(10) 0.0122(10) 0.0037(11)
C70 0.0204(12) 0.0248(14) 0.0169(11) 0.0019(10) 0.0063(9) 0.0015(10)
C71 0.0444(16) 0.0271(16) 0.0256(13) -0.0073(11) 0.0134(12) -0.0051(12)
C72 0.0498(18) 0.046(2) 0.0315(15) -0.0134(13) 0.0114(14) 0.0119(15)

loop_
_atom_type_symbol
_atom_type_description
_atom_type_scat_dispersion_real
_atom_type_scat_dispersion_imag
_atom_type_scat_source
C C 0.0181 0.0091 'International Tables Vol C Tables 4.2.6.8 and 6.1.1.4'
H H 0.0000 0.0000 'International Tables Vol C Tables 4.2.6.8 and 6.1.1.4'
N N 0.0311 0.0180 'International Tables Vol C Tables 4.2.6.8 and 6.1.1.4'
Ni Ni -3.0029 0.5091 'International Tables Vol C Tables 4.2.6.8 and 6.1.1.4'

loop_
_geom_angle_atom_site_label_1
_geom_angle_atom_site_label_2
_geom_angle_atom_site_label_3
_geom_angle
C1 Ni1 C28 144.72(10)
C1 Ni1 C29 131.04(10)
C1 Ni1 C30 133.16(9)
C1 Ni1 C31 150.13(10)
C1 Ni1 C32 162.05(9)
C28 Ni1 C29 37.54(8)
C28 Ni1 C30 63.32(8)
C30 Ni1 C29 37.45(9)
C31 Ni1 C28 64.38(9)
C31 Ni1 C29 63.61(9)
C31 Ni1 C30 38.33(9)
C32 Ni1 C28 38.75(9)
C32 Ni1 C29 63.93(9)
C32 Ni1 C30 64.36(8)
C32 Ni1 C31 38.91(9)
C1 N1 C2 112.55(19)
C1 N1 C4 124.83(19)
C2 N1 C4 122.62(19)
C1 N2 C3 111.7(2)
C1 N2 C16 128.5(2)
C3 N2 C16 118.57(19)
N1 C1 Ni1 122.91(16)
N2 C1 Ni1 134.64(17)
N2 C1 N1 102.2(2)
N1 C2 H2 126.9
C3 C2 N1 106.2(2)
C3 C2 H2 126.9
N2 C3 H3 126.4
C2 C3 N2 107.3(2)
C2 C3 H3 126.4
C5 C4 N1 118.3(2)
C9 C4 N1 118.1(2)
C9 C4 C5 123.4(2)
C4 C5 C10 121.6(2)
C6 C5 C4 116.4(2)
C6 C5 C10 121.9(2)
C5 C6 H6 119.3
C7 C6 C5 121.4(3)
C7 C6 H6 119.3
C6 C7 H7 119.9
C8 C7 C6 120.2(2)
C8 C7 H7 119.9
C7 C8 H8 119.4
C7 C8 C9 121.2(2)
C9 C8 H8 119.4
C4 C9 C8 117.2(2)
C4 C9 C13 123.1(2)
C8 C9 C13 119.6(2)
C5 C10 H10 107.5
C5 C10 C11 114.2(2)
C5 C10 C12 110.6(2)
C11 C10 H10 107.5
C11 C10 C12 109.3(2)
C12 C10 H10 107.5
C10 C11 H11A 109.5
C10 C11 H11B 109.5
C10 C11 H11C 109.5
H11A C11 H11B 109.5
H11A C11 H11C 109.5
H11B C11 H11C 109.5
C10 C12 H12A 109.5
C10 C12 H12B 109.5
C10 C12 H12C 109.5
H12A C12 H12B 109.5
H12A C12 H12C 109.5
H12B C12 H12C 109.5
C9 C13 H13 107.8
C9 C13 C14 113.5(2)
C9 C13 C15 109.4(2)
C14 C13 H13 107.8
C14 C13 C15 110.3(2)
C15 C13 H13 107.8
C13 C14 H14A 109.5
C13 C14 H14B 109.5
C13 C14 H14C 109.5
H14A C14 H14B 109.5
H14A C14 H14C 109.5
H14B C14 H14C 109.5
C13 C15 H15A 109.5
C13 C15 H15B 109.5
C13 C15 H15C 109.5
H15A C15 H15B 109.5
H15A C15 H15C 109.5
H15B C15 H15C 109.5
C17 C16 N2 116.8(2)
C17 C16 C21 123.3(2)
C21 C16 N2 119.4(2)
C16 C17 C18 117.0(2)
C16 C17 C22 122.3(2)
C18 C17 C22 120.7(2)
C17 C18 H18 119.5
C19 C18 C17 121.1(3)
C19 C18 H18 119.5
C18 C19 H19 119.8
C18 C19 C20 120.5(2)
C20 C19 H19 119.8
C19 C20 H20 119.4
C19 C20 C21 121.1(2)
C21 C20 H20 119.4
C16 C21 C25 121.6(2)
C20 C21 C16 117.0(2)
C20 C21 C25 121.3(2)
C17 C22 H22 107.5
C17 C22 C23 112.0(3)
C17 C22 C24 111.5(3)
C23 C22 H22 107.5
C23 C22 C24 110.7(3)
C24 C22 H22 107.5
C22 C23 H23A 109.5
C22 C23 H23B 109.5
C22 C23 H23C 109.5
H23A C23 H23B 109.5
H23A C23 H23C 109.5
H23B C23 H23C 109.5
C22 C24 H24A 109.5
C22 C24 H24B 109.5
C22 C24 H24C 109.5
H24A C24 H24B 109.5
H24A C24 H24C 109.5
H24B C24 H24C 109.5
C21 C25 H25 107.5
C21 C25 C26 112.9(2)
C21 C25 C27 111.5(2)
C26 C25 H25 107.5
C27 C25 H25 107.5
C27 C25 C26 109.7(3)
C25 C26 H26A 109.5
C25 C26 H26B 109.5
C25 C26 H26C 109.5
H26A C26 H26B 109.5
H26A C26 H26C 109.5
H26B C26 H26C 109.5
C25 C27 H27A 109.5
C25 C27 H27B 109.5
C25 C27 H27C 109.5
H27A C27 H27B 109.5
H27A C27 H27C 109.5
H27B C27 H27C 109.5
C29 C28 Ni1 72.95(13)
C29 C28 C32 108.0(2)
C29 C28 C65 123.7(2)
C32 C28 Ni1 68.49(14)
C32 C28 C65 128.1(2)
C65 C28 Ni1 127.93(16)
C28 C29 Ni1 69.51(13)
C28 C29 C30 108.1(2)
C28 C29 C33 121.2(2)
C30 C29 Ni1 70.14(12)
C30 C29 C33 130.5(2)
C33 C29 Ni1 121.37(16)
C29 C30 Ni1 72.42(12)
C29 C30 C31 108.05(18)
C29 C30 C41 129.0(2)
C31 C30 Ni1 68.64(12)
C31 C30 C41 122.9(2)
C41 C30 Ni1 126.42(14)
C30 C31 Ni1 73.02(13)
C30 C31 C49 126.5(2)
C32 C31 Ni1 70.01(13)
C32 C31 C30 108.1(2)
C32 C31 C49 125.3(2)
C49 C31 Ni1 126.55(16)
C28 C32 Ni1 72.76(14)
C28 C32 C57 125.4(2)
C31 C32 Ni1 71.08(13)
C31 C32 C28 107.8(2)
C31 C32 C57 125.0(2)
C57 C32 Ni1 133.84(16)
C34 C33 C29 119.2(2)
C38 C33 C29 123.2(2)
C38 C33 C34 117.1(2)
C33 C34 H34 119.1
C35 C34 C33 121.7(2)
C35 C34 H34 119.1
C34 C35 H35 119.5
C34 C35 C36 121.0(2)
C36 C35 H35 119.5
C35 C36 C39 121.1(2)
C37 C36 C35 117.6(2)
C37 C36 C39 121.3(2)
C36 C37 H37 119.4
C36 C37 C38 121.2(2)
C38 C37 H37 119.4
C33 C38 C37 121.2(2)
C33 C38 H38 119.4
C37 C38 H38 119.4
C36 C39 H39A 108.8
C36 C39 H39B 108.8
C36 C39 C40 113.6(2)
H39A C39 H39B 107.7
C40 C39 H39A 108.8
C40 C39 H39B 108.8
C39 C40 H40A 109.5
C39 C40 H40B 109.5
C39 C40 H40C 109.5
H40A C40 H40B 109.5
H40A C40 H40C 109.5
H40B C40 H40C 109.5
C42 C41 C30 121.6(2)
C42 C41 C46 117.3(2)
C46 C41 C30 120.8(2)
C41 C42 H42 119.3
C41 C42 C43 121.3(2)
C43 C42 H42 119.3
C42 C43 H43 119.3
C44 C43 C42 121.3(2)
C44 C43 H43 119.3
C43 C44 C45 117.4(2)
C43 C44 C47 121.2(2)
C45 C44 C47 121.3(2)
C44 C45 H45 119.3
C46 C45 C44 121.4(2)
C46 C45 H45 119.3
C41 C46 H46 119.4
C45 C46 C41 121.1(2)
C45 C46 H46 119.4
C44 C47 H47A 108.7
C44 C47 H47B 108.7
H47A C47 H47B 107.6
C48 C47 C44 114.3(2)
C48 C47 H47A 108.7
C48 C47 H47B 108.7
C47 C48 H48A 109.5
C47 C48 H48B 109.5
C47 C48 H48C 109.5
H48A C48 H48B 109.5
H48A C48 H48C 109.5
H48B C48 H48C 109.5
C50 C49 C31 120.8(2)
C54 C49 C31 121.9(2)
C54 C49 C50 117.3(2)
C49 C50 H50 119.4
C51 C50 C49 121.2(2)
C51 C50 H50 119.4
C50 C51 H51 119.3
C50 C51 C52 121.5(2)
C52 C51 H51 119.3
C51 C52 C55 121.1(2)
C53 C52 C51 117.2(2)
C53 C52 C55 121.7(2)
C52 C53 H53 119.3
C54 C53 C52 121.5(2)
C54 C53 H53 119.3
C49 C54 H54 119.3
C53 C54 C49 121.3(2)
C53 C54 H54 119.3
C52 C55 H55A 108.8
C52 C55 H55B 108.8
C52 C55 C56 113.9(2)
H55A C55 H55B 107.7
C56 C55 H55A 108.8
C56 C55 H55B 108.8
C55 C56 H56A 109.5
C55 C56 H56B 109.5
C55 C56 H56C 109.5
H56A C56 H56B 109.5
H56A C56 H56C 109.5
H56B C56 H56C 109.5
C58 C57 C32 119.6(2)
C62 C57 C32 123.7(2)
C62 C57 C58 116.7(2)
C57 C58 H58 119.3
C59 C58 C57 121.5(3)
C59 C58 H58 119.3
C58 C59 H59 119.3
C58 C59 C60 121.3(3)
C60 C59 H59 119.3
C59 C60 C63 120.7(3)
C61 C60 C59 117.4(3)
C61 C60 C63 121.9(3)
C60 C61 H61 119.3
C60 C61 C62 121.4(3)
C62 C61 H61 119.3
C57 C62 C61 121.6(3)
C57 C62 H62 119.2
C61 C62 H62 119.2
C60 C63 H63A 108.5
C60 C63 H63B 108.5
H63A C63 H63B 107.5
C64 C63 C60 115.2(3)
C64 C63 H63A 108.5
C64 C63 H63B 108.5
C63 C64 H64A 109.5
C63 C64 H64B 109.5
C63 C64 H64C 109.5
H64A C64 H64B 109.5
H64A C64 H64C 109.5
H64B C64 H64C 109.5
C66 C65 C28 123.1(2)
C66 C65 C70 116.7(2)
C70 C65 C28 120.1(2)
C65 C66 H66 119.4
C67 C66 C65 121.3(2)
C67 C66 H66 119.4
C66 C67 H67 119.1
C68 C67 C66 121.9(2)
C68 C67 H67 119.1
C67 C68 C69 117.1(2)
C67 C68 C71 121.1(2)
C69 C68 C71 121.8(3)
C68 C69 H69 119.3
C70 C69 C68 121.5(2)
C70 C69 H69 119.3
C65 C70 H70 119.2
C69 C70 C65 121.6(2)
C69 C70 H70 119.2
C68 C71 H71A 108.5
C68 C71 H71B 108.5
C68 C71 C72 114.9(2)
H71A C71 H71B 107.5
C72 C71 H71A 108.5
C72 C71 H71B 108.5
C71 C72 H72A 109.5
C71 C72 H72B 109.5
C71 C72 H72C 109.5
H72A C72 H72B 109.5
H72A C72 H72C 109.5
H72B C72 H72C 109.5

loop_
_geom_bond_atom_site_label_1
_geom_bond_atom_site_label_2
_geom_bond_distance
Ni1 C1 1.908(2)
Ni1 C28 2.201(2)
Ni1 C29 2.246(2)
Ni1 C30 2.216(2)
Ni1 C31 2.158(2)
Ni1 C32 2.144(2)
N1 C1 1.377(3)
N1 C2 1.382(3)
N1 C4 1.446(3)
N2 C1 1.374(3)
N2 C3 1.388(3)
N2 C16 1.453(3)
C2 H2 0.9300
C2 C3 1.343(4)
C3 H3 0.9300
C4 C5 1.405(3)
C4 C9 1.390(4)
C5 C6 1.399(4)
C5 C10 1.522(4)
C6 H6 0.9300
C6 C7 1.385(4)
C7 H7 0.9300
C7 C8 1.374(4)
C8 H8 0.9300
C8 C9 1.400(3)
C9 C13 1.515(4)
C10 H10 0.9800
C10 C11 1.527(4)
C10 C12 1.530(4)
C11 H11A 0.9600
C11 H11B 0.9600
C11 H11C 0.9600
C12 H12A 0.9600
C12 H12B 0.9600
C12 H12C 0.9600
C13 H13 0.9800
C13 C14 1.528(4)
C13 C15 1.536(4)
C14 H14A 0.9600
C14 H14B 0.9600
C14 H14C 0.9600
C15 H15A 0.9600
C15 H15B 0.9600
C15 H15C 0.9600
C16 C17 1.396(4)
C16 C21 1.399(4)
C17 C18 1.405(4)
C17 C22 1.518(4)
C18 H18 0.9300
C18 C19 1.373(4)
C19 H19 0.9300
C19 C20 1.385(4)
C20 H20 0.9300
C20 C21 1.396(3)
C21 C25 1.512(4)
C22 H22 0.9800
C22 C23 1.522(5)
C22 C24 1.530(4)
C23 H23A 0.9600
C23 H23B 0.9600
C23 H23C 0.9600
C24 H24A 0.9600
C24 H24B 0.9600
C24 H24C 0.9600
C25 H25 0.9800
C25 C26 1.528(4)
C25 C27 1.522(5)
C26 H26A 0.9600
C26 H26B 0.9600
C26 H26C 0.9600
C27 H27A 0.9600
C27 H27B 0.9600
C27 H27C 0.9600
C28 C29 1.432(3)
C28 C32 1.442(3)
C28 C65 1.482(3)
C29 C30 1.433(4)
C29 C33 1.491(4)
C30 C31 1.437(3)
C30 C41 1.482(3)
C31 C32 1.433(3)
C31 C49 1.480(4)
C32 C57 1.487(3)
C33 C34 1.392(4)
C33 C38 1.391(3)
C34 H34 0.9300
C34 C35 1.384(4)
C35 H35 0.9300
C35 C36 1.395(4)
C36 C37 1.384(4)
C36 C39 1.513(4)
C37 H37 0.9300
C37 C38 1.396(4)
C38 H38 0.9300
C39 H39A 0.9700
C39 H39B 0.9700
C39 C40 1.519(4)
C40 H40A 0.9600
C40 H40B 0.9600
C40 H40C 0.9600
C41 C42 1.390(3)
C41 C46 1.403(3)
C42 H42 0.9300
C42 C43 1.394(3)
C43 H43 0.9300
C43 C44 1.389(4)
C44 C45 1.396(4)
C44 C47 1.512(3)
C45 H45 0.9300
C45 C46 1.386(3)
C46 H46 0.9300
C47 H47A 0.9700
C47 H47B 0.9700
C47 C48 1.492(4)
C48 H48A 0.9600
C48 H48B 0.9600
C48 H48C 0.9600
C49 C50 1.395(3)
C49 C54 1.390(4)
C50 H50 0.9300
C50 C51 1.385(4)
C51 H51 0.9300
C51 C52 1.391(4)
C52 C53 1.390(4)
C52 C55 1.518(4)
C53 H53 0.9300
C53 C54 1.384(4)
C54 H54 0.9300
C55 H55A 0.9700
C55 H55B 0.9700
C55 C56 1.524(4)
C56 H56A 0.9600
C56 H56B 0.9600
C56 H56C 0.9600
C57 C58 1.392(4)
C57 C62 1.388(4)
C58 H58 0.9300
C58 C59 1.385(4)
C59 H59 0.9300
C59 C60 1.389(5)
C60 C61 1.373(5)
C60 C63 1.526(4)
C61 H61 0.9300
C61 C62 1.393(4)
C62 H62 0.9300
C63 H63A 0.9700
C63 H63B 0.9700
C63 C64 1.438(6)
C64 H64A 0.9600
C64 H64B 0.9600
C64 H64C 0.9600
C65 C66 1.395(4)
C65 C70 1.398(4)
C66 H66 0.9300
C66 C67 1.388(4)
C67 H67 0.9300
C67 C68 1.386(4)
C68 C69 1.389(4)
C68 C71 1.517(4)
C69 H69 0.9300
C69 C70 1.387(4)
C70 H70 0.9300
C71 H71A 0.9700
C71 H71B 0.9700
C71 C72 1.520(4)
C72 H72A 0.9600
C72 H72B 0.9600
C72 H72C 0.9600

loop_
_geom_torsion_atom_site_label_1
_geom_torsion_atom_site_label_2
_geom_torsion_atom_site_label_3
_geom_torsion_atom_site_label_4
_geom_torsion
Ni1 C28 C29 C30 -59.76(15)
Ni1 C28 C29 C33 115.1(2)
Ni1 C28 C32 C31 62.88(16)
Ni1 C28 C32 C57 -132.0(2)
Ni1 C28 C65 C66 39.2(3)
Ni1 C28 C65 C70 -137.4(2)
Ni1 C29 C30 C31 -59.67(14)
Ni1 C29 C30 C41 123.0(2)
Ni1 C29 C33 C34 24.8(3)
Ni1 C29 C33 C38 -162.83(18)
Ni1 C30 C31 C32 -61.60(15)
Ni1 C30 C31 C49 123.3(2)
Ni1 C30 C41 C42 147.8(2)
Ni1 C30 C41 C46 -38.0(3)
Ni1 C31 C32 C28 -63.98(17)
Ni1 C31 C32 C57 130.8(2)
Ni1 C31 C49 C50 147.65(19)
Ni1 C31 C49 C54 -32.4(3)
Ni1 C32 C57 C58 156.7(2)
Ni1 C32 C57 C62 -25.8(4)
N1 C2 C3 N2 0.1(3)
N1 C4 C5 C6 -178.9(2)
N1 C4 C5 C10 -1.5(3)
N1 C4 C9 C8 178.7(2)
N1 C4 C9 C13 2.1(3)
N2 C16 C17 C18 168.4(2)
N2 C16 C17 C22 -11.8(4)
N2 C16 C21 C20 -168.7(2)
N2 C16 C21 C25 12.2(4)
C1 N1 C2 C3 0.2(3)
C1 N1 C4 C5 -75.3(3)
C1 N1 C4 C9 108.4(3)
C1 N2 C3 C2 -0.3(3)
C1 N2 C16 C17 89.5(3)
C1 N2 C16 C21 -98.5(3)
C2 N1 C1 Ni1 175.04(18)
C2 N1 C1 N2 -0.4(3)
C2 N1 C4 C5 104.5(3)
C2 N1 C4 C9 -71.8(3)
C3 N2 C1 Ni1 -174.2(2)
C3 N2 C1 N1 0.5(3)
C3 N2 C16 C17 -76.8(3)
C3 N2 C16 C21 95.2(3)
C4 N1 C1 Ni1 -5.1(3)
C4 N1 C1 N2 179.4(2)
C4 N1 C2 C3 -179.6(2)
C4 C5 C6 C7 0.8(4)
C4 C5 C10 C11 161.3(2)
C4 C5 C10 C12 -74.9(3)
C4 C9 C13 C14 -127.6(3)
C4 C9 C13 C15 108.8(3)
C5 C4 C9 C8 2.6(4)
C5 C4 C9 C13 -174.0(2)
C5 C6 C7 C8 1.3(4)
C6 C5 C10 C11 -21.4(3)
C6 C5 C10 C12 102.4(3)
C6 C7 C8 C9 -1.6(4)
C7 C8 C9 C4 -0.3(3)
C7 C8 C9 C13 176.4(2)
C8 C9 C13 C14 56.0(3)
C8 C9 C13 C15 -67.6(3)
C9 C4 C5 C6 -2.8(4)
C9 C4 C5 C10 174.6(2)
C10 C5 C6 C7 -176.6(2)
C16 N2 C1 Ni1 18.7(4)
C16 N2 C1 N1 -166.6(2)
C16 N2 C3 C2 168.2(2)
C16 C17 C18 C19 0.8(4)
C16 C17 C22 C23 -131.1(3)
C16 C17 C22 C24 104.3(3)
C16 C21 C25 C26 143.0(2)
C16 C21 C25 C27 -93.0(3)
C17 C16 C21 C20 2.8(4)
C17 C16 C21 C25 -176.3(2)
C17 C18 C19 C20 2.1(4)
C18 C17 C22 C23 48.8(4)
C18 C17 C22 C24 -75.9(3)
C18 C19 C20 C21 -2.6(4)
C19 C20 C21 C16 0.2(4)
C19 C20 C21 C25 179.3(2)
C20 C21 C25 C26 -36.0(3)
C20 C21 C25 C27 88.0(3)
C21 C16 C17 C18 -3.3(4)
C21 C16 C17 C22 176.5(3)
C22 C17 C18 C19 -179.0(3)
C28 C29 C30 Ni1 59.37(16)
C28 C29 C30 C31 -0.3(2)
C28 C29 C30 C41 -177.6(2)
C28 C29 C33 C34 -58.9(3)
C28 C29 C33 C38 113.5(3)
C28 C32 C57 C58 -103.0(3)
C28 C32 C57 C62 74.4(4)
C28 C65 C66 C67 -175.0(2)
C28 C65 C70 C69 173.7(2)
C29 C28 C32 Ni1 -62.62(16)
C29 C28 C32 C31 0.3(3)
C29 C28 C32 C57 165.4(2)
C29 C28 C65 C66 133.3(3)
C29 C28 C65 C70 -43.3(3)
C29 C30 C31 Ni1 62.06(15)
C29 C30 C31 C32 0.5(2)
C29 C30 C31 C49 -174.7(2)
C29 C30 C41 C42 51.2(3)
C29 C30 C41 C46 -134.6(3)
C29 C33 C34 C35 172.8(2)
C29 C33 C38 C37 -173.1(2)
C30 C29 C33 C34 114.6(3)
C30 C29 C33 C38 -73.0(3)
C30 C31 C32 Ni1 63.54(15)
C30 C31 C32 C28 -0.4(3)
C30 C31 C32 C57 -165.6(2)
C30 C31 C49 C50 52.2(3)
C30 C31 C49 C54 -127.9(3)
C30 C41 C42 C43 176.4(2)
C30 C41 C46 C45 -175.4(2)
C31 C30 C41 C42 -125.7(3)
C31 C30 C41 C46 48.4(3)
C31 C32 C57 C58 59.6(3)
C31 C32 C57 C62 -122.9(3)
C31 C49 C50 C51 178.4(2)
C31 C49 C54 C53 -179.4(2)
C32 C28 C29 Ni1 59.79(17)
C32 C28 C29 C30 0.0(3)
C32 C28 C29 C33 174.8(2)
C32 C28 C65 C66 -52.0(4)
C32 C28 C65 C70 131.4(3)
C32 C31 C49 C50 -122.2(3)
C32 C31 C49 C54 57.8(3)
C32 C57 C58 C59 175.9(3)
C32 C57 C62 C61 -175.5(3)
C33 C29 C30 Ni1 -114.8(2)
C33 C29 C30 C31 -174.5(2)
C33 C29 C30 C41 8.2(4)
C33 C34 C35 C36 0.4(4)
C34 C33 C38 C37 -0.6(3)
C34 C35 C36 C37 -0.1(3)
C34 C35 C36 C39 179.9(2)
C35 C36 C37 C38 -0.5(3)
C35 C36 C39 C40 -54.4(3)
C36 C37 C38 C33 0.9(4)
C37 C36 C39 C40 125.5(3)
C38 C33 C34 C35 0.0(3)
C39 C36 C37 C38 179.5(2)
C41 C30 C31 Ni1 -120.42(19)
C41 C30 C31 C32 177.98(19)
C41 C30 C31 C49 2.8(3)
C41 C42 C43 C44 -1.6(4)
C42 C41 C46 C45 -1.1(4)
C42 C43 C44 C45 0.0(4)
C42 C43 C44 C47 179.6(2)
C43 C44 C45 C46 1.0(4)
C43 C44 C47 C48 -67.8(4)
C44 C45 C46 C41 -0.5(4)
C45 C44 C47 C48 111.8(3)
C46 C41 C42 C43 2.1(4)
C47 C44 C45 C46 -178.6(2)
C49 C31 C32 Ni1 -121.3(2)
C49 C31 C32 C28 174.8(2)
C49 C31 C32 C57 9.6(4)
C49 C50 C51 C52 0.7(4)
C50 C49 C54 C53 0.6(4)
C50 C51 C52 C53 1.1(4)
C50 C51 C52 C55 -177.0(2)
C51 C52 C53 C54 -2.2(4)
C51 C52 C55 C56 -125.2(3)
C52 C53 C54 C49 1.3(4)
C53 C52 C55 C56 56.7(3)
C54 C49 C50 C51 -1.6(4)
C55 C52 C53 C54 176.0(2)
C57 C58 C59 C60 -0.6(5)
C58 C57 C62 C61 2.0(5)
C58 C59 C60 C61 2.7(5)
C58 C59 C60 C63 -176.9(3)
C59 C60 C61 C62 -2.5(5)
C59 C60 C63 C64 -77.7(5)
C60 C61 C62 C57 0.1(5)
C61 C60 C63 C64 102.7(5)
C62 C57 C58 C59 -1.8(4)
C63 C60 C61 C62 177.2(3)
C65 C28 C29 Ni1 -124.6(2)
C65 C28 C29 C30 175.6(2)
C65 C28 C29 C33 -9.6(3)
C65 C28 C32 Ni1 122.0(2)
C65 C28 C32 C31 -175.1(2)
C65 C28 C32 C57 -10.0(4)
C65 C66 C67 C68 1.3(4)
C66 C65 C70 C69 -3.1(4)
C66 C67 C68 C69 -2.9(4)
C66 C67 C68 C71 174.4(3)
C67 C68 C69 C70 1.5(4)
C67 C68 C71 C72 137.5(3)
C68 C69 C70 C65 1.5(4)
C69 C68 C71 C72 -45.3(4)
C70 C65 C66 C67 1.7(4)
C71 C68 C69 C70 -175.8(2)

loop_
_twin_individual_id
_twin_individual_mass_fraction_refined
1 0.902(19)
2 0.098(19)
